data_1565824
loop_
_publ_author_name
'Fait, Martin J. G.'
'Spannenberg, Anke'
'Kondratenko, Evgenii V.'
'Linke, David'

_publ_section_title
;
 1,3-Thiazole-4-carbonitrile
;
_journal_coeditor_code HB4395
_journal_issue 12
_journal_name_full IUCrData
_journal_page_first x211332
_journal_paper_doi 10.1107/S2414314621013328
_journal_volume 6
_journal_year 2021
_chemical_formula_iupac 'C4 H2 N2 S'
_chemical_formula_moiety 'C4 H2 N2 S'
_chemical_formula_sum 'C4 H2 N2 S'
_chemical_formula_weight 110.14
_chemical_name_systematic
;
1,3-Thiazole-4-carbonitrile
;
_space_group_crystal_system monoclinic
_space_group_IT_number 14
_space_group_name_Hall '-P 2yn'
_space_group_name_H-M_alt 'P 1 21/n 1'
_atom_sites_solution_hydrogens geom
_atom_sites_solution_primary direct
_audit_creation_method SHELXL-2018/3
_cell_angle_alpha 90
_cell_angle_beta 91.084(6)
_cell_angle_gamma 90
_cell_formula_units_Z 4
_cell_length_a 3.7924(3)
_cell_length_b 19.8932(18)
_cell_length_c 6.3155(5)
_cell_measurement_reflns_used 2588
_cell_measurement_temperature 150(2)
_cell_measurement_theta_max 66.68
_cell_measurement_theta_min 4.45
_cell_volume 476.37(7)
_computing_cell_refinement 'SAINT (Bruker, 2013)'
_computing_data_collection 'APEX2 (Bruker, 2014)'
_computing_data_reduction 'SAINT (Bruker, 2013)'
_computing_molecular_graphics 'XP in SHELXTL (Sheldrick, 2015) and Mercury (Macrae et al., 2020)'
_computing_publication_material 'publCIF (Westrip, 2010)'
_computing_structure_refinement '<i>SHELXL2018/3</i> (Sheldrick, 2015)'
_computing_structure_solution 'SHELXS97 (Sheldrick, 2008)'
_diffrn_ambient_temperature 150(2)
_diffrn_detector_area_resol_mean 8.3333
_diffrn_measured_fraction_theta_full 1.000
_diffrn_measured_fraction_theta_max 1.000
_diffrn_measurement_device_type 'Bruker APEXII CCD'
_diffrn_measurement_method '\f and \w scans'
_diffrn_radiation_monochromator multilayer
_diffrn_radiation_source microfocus
_diffrn_radiation_type CuK\a
_diffrn_radiation_wavelength 1.54178
_diffrn_reflns_av_R_equivalents 0.0401
_diffrn_reflns_av_unetI/netI 0.0329
_diffrn_reflns_limit_h_max 4
_diffrn_reflns_limit_h_min -4
_diffrn_reflns_limit_k_max 23
_diffrn_reflns_limit_k_min -23
_diffrn_reflns_limit_l_max 7
_diffrn_reflns_limit_l_min -7
_diffrn_reflns_number 4709
_diffrn_reflns_theta_full 66.676
_diffrn_reflns_theta_max 66.676
_diffrn_reflns_theta_min 4.445
_exptl_absorpt_coefficient_mu 4.767
_exptl_absorpt_correction_T_max 0.71
_exptl_absorpt_correction_T_min 0.40
_exptl_absorpt_correction_type multi-scan
_exptl_absorpt_process_details '(SADABS; Bruker, 2014)'
_exptl_crystal_colour colourless
_exptl_crystal_density_diffrn 1.536
_exptl_crystal_description plate
_exptl_crystal_F_000 224
_exptl_crystal_size_max 0.24
_exptl_crystal_size_mid 0.18
_exptl_crystal_size_min 0.08
_refine_diff_density_max 0.318
_refine_diff_density_min -0.231
_refine_ls_extinction_method none
_refine_ls_goodness_of_fit_ref 1.092
_refine_ls_hydrogen_treatment constr
_refine_ls_matrix_type full
_refine_ls_number_parameters 64
_refine_ls_number_reflns 854
_refine_ls_number_restraints 0
_refine_ls_restrained_S_all 1.092
_refine_ls_R_factor_all 0.0406
_refine_ls_R_factor_gt 0.0379
_refine_ls_shift/su_max 0.000
_refine_ls_shift/su_mean 0.000
_refine_ls_structure_factor_coef Fsqd
_refine_ls_weighting_details 'w=1/[\s^2^(Fo^2^)+(0.0638P)^2^+0.0618P] where P=(Fo^2^+2Fc^2^)/3'
_refine_ls_weighting_scheme calc
_refine_ls_wR_factor_gt 0.0948
_refine_ls_wR_factor_ref 0.0970
_reflns_number_gt 783
_reflns_number_total 854
_reflns_threshold_expression 'I > 2\s(I)'
_cod_data_source_file hb4395sup1.cif
_cod_data_source_block I
_cod_original_sg_symbol_H-M 'P 21/n'
_cod_database_code 1565824
_shelx_space_group_comment
;
The symmetry employed for this shelxl refinement is uniquely defined
by the following loop, which should always be used as a source of
symmetry information in preference to the above space-group names.
They are only intended as comments.
;

loop_
_space_group_symop_operation_xyz
'x, y, z'
'-x+1/2, y+1/2, -z+1/2'
'-x, -y, -z'
'x-1/2, -y-1/2, z-1/2'

loop_
_atom_site_type_symbol
_atom_site_label
_atom_site_fract_x
_atom_site_fract_y
_atom_site_fract_z
_atom_site_U_iso_or_equiv
_atom_site_adp_type
_atom_site_calc_flag
_atom_site_occupancy
_atom_site_disorder_assembly
_atom_site_disorder_group
C C1 0.8382(4) 0.61784(9) 0.5796(3) 0.0306(4) Uani d 1 . .
C C2 0.8897(5) 0.59416(9) 0.7795(3) 0.0360(4) Uani d 1 . .
H H2 0.838664 0.549800 0.825466 0.043 Uiso calc 1 . .
C C3 1.0479(5) 0.70963(10) 0.7216(3) 0.0388(5) Uani d 1 . .
H H3 1.124522 0.755015 0.731394 0.047 Uiso calc 1 . .
C C4 0.6933(5) 0.57919(9) 0.4057(3) 0.0350(4) Uani d 1 . .
N N1 0.9271(4) 0.68396(9) 0.5450(3) 0.0400(4) Uani d 1 . .
N N2 0.5794(5) 0.54939(9) 0.2660(3) 0.0450(4) Uani d 1 . .
S S1 1.06029(11) 0.65664(2) 0.93452(7) 0.0367(2) Uani d 1 . .

loop_
_atom_site_aniso_label
_atom_site_aniso_U_11
_atom_site_aniso_U_22
_atom_site_aniso_U_33
_atom_site_aniso_U_12
_atom_site_aniso_U_13
_atom_site_aniso_U_23
C1 0.0280(7) 0.0334(9) 0.0306(9) 0.0004(7) 0.0030(6) 0.0000(6)
C2 0.0424(10) 0.0352(9) 0.0304(9) 0.0020(7) 0.0011(7) 0.0000(7)
C3 0.0400(9) 0.0378(9) 0.0383(11) -0.0060(7) -0.0022(8) 0.0015(7)
C4 0.0381(9) 0.0364(9) 0.0305(9) -0.0020(7) 0.0040(7) 0.0031(7)
N1 0.0480(10) 0.0372(10) 0.0346(9) -0.0069(6) -0.0029(7) 0.0049(6)
N2 0.0559(10) 0.0455(9) 0.0336(9) -0.0102(8) 0.0000(7) -0.0022(7)
S1 0.0380(3) 0.0426(3) 0.0294(3) 0.00213(16) -0.0020(2) -0.00236(15)

loop_
_atom_type_symbol
_atom_type_description
_atom_type_scat_dispersion_real
_atom_type_scat_dispersion_imag
_atom_type_scat_source
C C 0.0181 0.0091 'International Tables Vol C Tables 4.2.6.8 and 6.1.1.4'
H H 0.0000 0.0000 'International Tables Vol C Tables 4.2.6.8 and 6.1.1.4'
N N 0.0311 0.0180 'International Tables Vol C Tables 4.2.6.8 and 6.1.1.4'
S S 0.3331 0.5567 'International Tables Vol C Tables 4.2.6.8 and 6.1.1.4'

loop_
_geom_angle_atom_site_label_1
_geom_angle_atom_site_label_2
_geom_angle_atom_site_label_3
_geom_angle_site_symmetry_1
_geom_angle_site_symmetry_3
_geom_angle
_geom_angle_publ_flag
C2 C1 N1 . . 116.58(16) ?
C2 C1 C4 . . 124.71(17) ?
N1 C1 C4 . . 118.70(16) ?
C1 C2 S1 . . 109.13(14) ?
C1 C2 H2 . . 125.4 ?
S1 C2 H2 . . 125.4 ?
N1 C3 S1 . . 115.85(15) ?
N1 C3 H3 . . 122.1 ?
S1 C3 H3 . . 122.1 ?
N2 C4 C1 . . 178.96(19) ?
C3 N1 C1 . . 108.81(16) ?
C2 S1 C3 . . 89.62(9) ?

loop_
_geom_bond_atom_site_label_1
_geom_bond_atom_site_label_2
_geom_bond_site_symmetry_2
_geom_bond_distance
_geom_bond_publ_flag
C1 C2 . 1.358(3) ?
C1 N1 . 1.376(3) ?
C1 C4 . 1.441(3) ?
C2 S1 . 1.7024(19) ?
C2 H2 . 0.9500 ?
C3 N1 . 1.302(3) ?
C3 S1 . 1.7089(19) ?
C3 H3 . 0.9500 ?
C4 N2 . 1.141(3) ?

loop_
_geom_hbond_atom_site_label_D
_geom_hbond_atom_site_label_H
_geom_hbond_atom_site_label_A
_geom_hbond_site_symmetry_A
_geom_hbond_distance_DH
_geom_hbond_distance_HA
_geom_hbond_distance_DA
_geom_hbond_angle_DHA
_geom_hbond_publ_flag
C2 H2 N2 3_666 0.95 2.59 3.374(2) 140 yes
C3 H3 N1 4_676 0.95 2.57 3.257(2) 129 yes

loop_
_geom_torsion_atom_site_label_1
_geom_torsion_atom_site_label_2
_geom_torsion_atom_site_label_3
_geom_torsion_atom_site_label_4
_geom_torsion_site_symmetry_1
_geom_torsion_site_symmetry_2
_geom_torsion_site_symmetry_3
_geom_torsion_site_symmetry_4
_geom_torsion
_geom_torsion_publ_flag
N1 C1 C2 S1 . . . . -0.4(2) ?
C4 C1 C2 S1 . . . . -179.26(14) ?
S1 C3 N1 C1 . . . . -0.1(2) ?
C2 C1 N1 C3 . . . . 0.3(2) ?
C4 C1 N1 C3 . . . . 179.24(16) ?
C1 C2 S1 C3 . . . . 0.28(15) ?
N1 C3 S1 C2 . . . . -0.12(16) ?

_cod_database_fobs_code 1565824
